data_8102469
loop_
_publ_author_name
'Yun-Nan Gong'
'Chong-Bo Liu'
'De-He Huang'
'Zhi-Qiang Xiong'

_publ_section_title
;
 Crystal structure of tetraaqua-(4,4'-bipyridyl)zinc(II)
 3-(4-(carboxymethoxy)phenyl)propanoate, [Ni(H2O)4(C10H8N2)][C11H10O5]
;
_journal_issue 3
_journal_name_full 'Zeitschrift f\"ur Kristallographie - New Crystal Structures'
_journal_page_first 421
_journal_volume 224
_journal_year 2009
_chemical_formula_sum 'C21 H26 N2 Ni O9'
_chemical_formula_weight 509.15
_space_group_IT_number 2
_symmetry_cell_setting triclinic
_symmetry_space_group_name_Hall '-P 1'
_symmetry_space_group_name_H-M 'P -1'
_atom_sites_solution_hydrogens geom
_atom_sites_solution_primary direct
_atom_sites_solution_secondary difmap
_audit_creation_method SHELXL-97
_cell_angle_alpha 91.8110(10)
_cell_angle_beta 101.8530(10)
_cell_angle_gamma 94.3800(10)
_cell_formula_units_Z 1
_cell_length_a 7.0946(5)
_cell_length_b 7.6046(6)
_cell_length_c 10.3449(8)
_cell_measurement_reflns_used 3865
_cell_measurement_temperature 296(2)
_cell_measurement_theta_max 0.00
_cell_measurement_theta_min 0.00
_cell_volume 543.99(7)
_computing_cell_refinement 'Bruker SAINT'
_computing_data_collection 'Bruker APEX2'
_computing_data_reduction 'Bruker SAINT'
_computing_molecular_graphics 'Bruker SHELXTL'
_computing_publication_material 'Bruker SHELXTL'
_computing_structure_refinement 'SHELXL-97 (Sheldrick, 2008)'
_computing_structure_solution 'SHELXS-97 (Sheldrick, 2008)'
_diffrn_ambient_temperature 296(2)
_diffrn_measured_fraction_theta_full 0.990
_diffrn_measured_fraction_theta_max 0.990
_diffrn_measurement_device_type 'Bruker APEX-II CCD'
_diffrn_measurement_method '\f and \w scans'
_diffrn_radiation_monochromator graphite
_diffrn_radiation_source 'fine-focus sealed tube'
_diffrn_radiation_type MoK\a
_diffrn_radiation_wavelength 0.71073
_diffrn_reflns_av_R_equivalents 0.0115
_diffrn_reflns_av_sigmaI/netI 0.0159
_diffrn_reflns_limit_h_max 8
_diffrn_reflns_limit_h_min -7
_diffrn_reflns_limit_k_max 9
_diffrn_reflns_limit_k_min -9
_diffrn_reflns_limit_l_max 12
_diffrn_reflns_limit_l_min -12
_diffrn_reflns_number 4213
_diffrn_reflns_theta_full 25.49
_diffrn_reflns_theta_max 25.49
_diffrn_reflns_theta_min 2.94
_exptl_absorpt_coefficient_mu 0.948
_exptl_absorpt_correction_T_max 0.8716
_exptl_absorpt_correction_T_min 0.7947
_exptl_absorpt_correction_type multi-scan
_exptl_absorpt_process_details sadabs
_exptl_crystal_colour green
_exptl_crystal_density_diffrn 1.554
_exptl_crystal_density_method 'not measured'
_exptl_crystal_description block
_exptl_crystal_F_000 266
_exptl_crystal_size_max 0.25
_exptl_crystal_size_mid 0.21
_exptl_crystal_size_min 0.15
_refine_diff_density_max 0.575
_refine_diff_density_min -0.538
_refine_diff_density_rms 0.053
_refine_ls_extinction_method none
_refine_ls_goodness_of_fit_ref 1.012
_refine_ls_hydrogen_treatment constr
_refine_ls_matrix_type full
_refine_ls_number_parameters 218
_refine_ls_number_reflns 2003
_refine_ls_number_restraints 309
_refine_ls_restrained_S_all 1.000
_refine_ls_R_factor_all 0.0304
_refine_ls_R_factor_gt 0.0300
_refine_ls_shift/su_max 0.006
_refine_ls_shift/su_mean 0.001
_refine_ls_structure_factor_coef Fsqd
_refine_ls_weighting_details 'calc w=1/[\s^2^(Fo^2^)+(0.0456P)^2^+0.4828P] where P=(Fo^2^+2Fc^2^)/3'
_refine_ls_weighting_scheme calc
_refine_ls_wR_factor_gt 0.0798
_refine_ls_wR_factor_ref 0.0801
_reflns_number_gt 1969
_reflns_number_total 2003
_reflns_threshold_expression >2sigma(I)
_cod_data_source_file 1267-2652.cff
_cod_data_source_block 1
_cod_depositor_comments
;
The following automatic conversions were performed:
'_symmetry_cell_setting' value 'Triclinic' changed to 'triclinic'
according to '/home/saulius/struct/CIF-dictionaries/cif_core.dic'
dictionary named 'cif_core.dic' version 2.4.1 from 2010-06-29.

Automatic conversion script
Id: cif_fix_enum 1555 2011-01-17 13:19:09Z saulius 
;
_cod_original_sg_symbol_H-M P-1
_cod_database_code 8102469

loop_
_symmetry_equiv_pos_as_xyz
'x, y, z'
'-x, -y, -z'

loop_
_atom_site_label
_atom_site_type_symbol
_atom_site_fract_x
_atom_site_fract_y
_atom_site_fract_z
_atom_site_U_iso_or_equiv
_atom_site_adp_type
_atom_site_occupancy
_atom_site_symmetry_multiplicity
_atom_site_calc_flag
_atom_site_refinement_flags
_atom_site_disorder_assembly
_atom_site_disorder_group
C8 C 0.3506(10) 0.4085(10) 0.6635(7) 0.0601(11) Uani 0.50 1 d PDU A 1
H8A H 0.3788 0.2877 0.6481 0.072 Uiso 0.50 1 calc PR A 1
H8B H 0.4379 0.4870 0.6266 0.072 Uiso 0.50 1 calc PR A 1
C7 C 0.3722(8) 0.4511(8) 0.8089(5) 0.0324(11) Uani 0.50 1 d PDU A 1
H7A H 0.3861 0.5780 0.8266 0.039 Uiso 0.50 1 calc PR A 1
H7B H 0.2592 0.4028 0.8391 0.039 Uiso 0.50 1 calc PR A 1
C6 C 0.547(3) 0.372(4) 0.878(3) 0.0310(19) Uani 0.50 1 d PU A 1
C9 C 0.1429(16) 0.434(2) 0.6013(12) 0.055(2) Uani 0.50 1 d PDU A 1
C10 C 0.044(2) 0.550(2) 0.6256(19) 0.054(3) Uani 0.50 1 d PU . 1
H10 H 0.0750 0.6057 0.7096 0.065 Uiso 0.50 1 calc PR . 1
C11 C 0.126(3) 0.389(2) 0.4709(13) 0.054(3) Uani 0.50 1 d PU . 1
H11 H 0.2160 0.3239 0.4420 0.065 Uiso 0.50 1 calc PR . 1
O3 O 0.530(3) 0.242(3) 0.9485(16) 0.036(2) Uani 0.50 1 d PU A 1
O4 O 0.731(3) 0.448(3) 0.9055(18) 0.044(3) Uani 0.50 1 d PU A 1
O7 O 0.2872(6) 0.3425(6) 0.6893(4) 0.0601(11) Uani 0.50 1 d PDU B 2
C7' C 0.4229(11) 0.4505(11) 0.7672(8) 0.0594(18) Uani 0.50 1 d PU B 2
H7'1 H 0.3584 0.5363 0.8099 0.071 Uiso 0.50 1 calc PR B 2
H7'2 H 0.4952 0.5148 0.7111 0.071 Uiso 0.50 1 calc PR B 2
C6' C 0.572(3) 0.369(4) 0.878(3) 0.034(2) Uani 0.50 1 d PU B 2
C9' C 0.1660(16) 0.450(2) 0.5765(13) 0.0495(19) Uani 0.50 1 d PU B 2
C10' C 0.003(2) 0.526(2) 0.638(2) 0.057(3) Uani 0.50 1 d PU . 2
H10' H 0.0096 0.5312 0.7291 0.068 Uiso 0.50 1 calc PR . 2
C11' C 0.136(3) 0.422(2) 0.4418(13) 0.056(2) Uani 0.50 1 d PU . 2
H11' H 0.2243 0.3599 0.4079 0.067 Uiso 0.50 1 calc PR . 2
O3' O 0.511(3) 0.226(3) 0.9193(16) 0.037(2) Uani 0.50 1 d PU B 2
O4' O 0.716(3) 0.445(3) 0.8771(17) 0.038(2) Uani 0.50 1 d PU B 2
C1 C 0.3545(3) 0.1006(2) 0.2143(2) 0.0318(4) Uani 1 1 d DU . .
H1 H 0.3926 0.1652 0.1478 0.038 Uiso 1 1 calc R . .
C2 C 0.4830(3) 0.0988(3) 0.3339(2) 0.0328(5) Uani 1 1 d DU . .
H2 H 0.6037 0.1613 0.3462 0.039 Uiso 1 1 calc R . .
C3 C 0.4328(3) 0.0040(3) 0.43546(18) 0.0271(4) Uani 1 1 d DU . .
C4 C 0.2492(4) -0.0838(4) 0.4090(2) 0.0487(7) Uani 1 1 d DU . .
H4 H 0.2071 -0.1490 0.4738 0.058 Uiso 1 1 calc R . .
C5 C 0.1292(3) -0.0748(4) 0.2869(2) 0.0463(6) Uani 1 1 d DU . .
H5 H 0.0068 -0.1347 0.2721 0.056 Uiso 1 1 calc R . .
N1 N 0.1790(2) 0.0153(2) 0.18880(16) 0.0265(4) Uani 1 1 d DU . .
Ni1 Ni 0.0000 0.0000 0.0000 0.02099(13) Uani 1 2 d SU . .
O5 O 0.2339(2) -0.0309(2) -0.08720(14) 0.0313(3) Uani 1 1 d U . .
H2W H 0.3040 0.0602 -0.0895 0.047 Uiso 1 1 d R . .
H1W H 0.2958 -0.1101 -0.0515 0.047 Uiso 1 1 d R . .
O6 O 0.0311(2) 0.26967(19) -0.01348(16) 0.0368(4) Uani 1 1 d U . .
H3W H -0.0695 0.3206 -0.0385 0.055 Uiso 1 1 d R . .
H4W H 0.1161 0.3399 0.0317 0.055 Uiso 1 1 d R . .

loop_
_atom_site_aniso_label
_atom_site_aniso_U_11
_atom_site_aniso_U_22
_atom_site_aniso_U_33
_atom_site_aniso_U_23
_atom_site_aniso_U_13
_atom_site_aniso_U_12
C8 0.050(2) 0.055(2) 0.062(2) 0.0023(17) -0.0239(17) 0.0178(16)
C7 0.028(2) 0.033(2) 0.035(2) 0.004(2) 0.0013(18) 0.0100(19)
C6 0.023(4) 0.027(3) 0.040(3) 0.001(3) -0.002(3) -0.001(3)
C9 0.042(3) 0.062(4) 0.055(4) -0.002(3) -0.012(3) 0.017(3)
C10 0.037(5) 0.066(5) 0.056(4) -0.001(3) 0.004(4) 0.008(4)
C11 0.042(3) 0.063(5) 0.057(5) 0.006(4) -0.001(4) 0.030(4)
O3 0.024(4) 0.034(4) 0.044(6) 0.011(5) -0.005(5) -0.002(3)
O4 0.029(3) 0.029(3) 0.061(8) 0.007(5) -0.017(5) -0.007(2)
O7 0.050(2) 0.055(2) 0.062(2) 0.0023(17) -0.0239(17) 0.0178(16)
C7' 0.046(3) 0.048(3) 0.070(4) 0.016(3) -0.023(3) 0.001(3)
C6' 0.024(4) 0.028(3) 0.044(3) 0.007(3) -0.015(4) 0.009(3)
C9' 0.033(3) 0.057(3) 0.056(4) 0.001(3) -0.001(3) 0.022(3)
C10' 0.040(5) 0.070(5) 0.060(4) -0.002(4) 0.006(4) 0.020(4)
C11' 0.052(3) 0.063(5) 0.055(5) 0.004(4) 0.009(4) 0.027(4)
O3' 0.027(4) 0.034(4) 0.041(6) 0.008(4) -0.012(4) 0.001(3)
O4' 0.026(4) 0.039(3) 0.041(5) 0.009(3) -0.010(4) 0.000(3)
C1 0.0284(10) 0.0386(11) 0.0244(9) 0.0076(8) -0.0023(8) -0.0043(9)
C2 0.0242(10) 0.0413(12) 0.0274(10) 0.0068(9) -0.0046(8) -0.0068(9)
C3 0.0257(10) 0.0291(10) 0.0228(10) 0.0028(8) -0.0033(8) 0.0022(8)
C4 0.0367(12) 0.0711(17) 0.0296(11) 0.0225(11) -0.0081(9) -0.0184(12)
C5 0.0300(11) 0.0673(16) 0.0326(11) 0.0181(11) -0.0089(9) -0.0170(11)
N1 0.0226(8) 0.0317(9) 0.0220(8) 0.0041(7) -0.0033(6) 0.0010(7)
Ni1 0.01700(19) 0.0237(2) 0.01914(19) 0.00404(13) -0.00363(12) 0.00074(13)
O5 0.0228(7) 0.0374(8) 0.0325(7) 0.0065(6) 0.0020(6) 0.0032(6)
O6 0.0286(8) 0.0250(7) 0.0494(9) 0.0047(6) -0.0085(7) 0.0000(6)

loop_
_atom_type_symbol
_atom_type_description
_atom_type_scat_dispersion_real
_atom_type_scat_dispersion_imag
_atom_type_scat_source
C C 0.0033 0.0016 'International Tables Vol C Tables 4.2.6.8 and 6.1.1.4'
H H 0.0000 0.0000 'International Tables Vol C Tables 4.2.6.8 and 6.1.1.4'
N N 0.0061 0.0033 'International Tables Vol C Tables 4.2.6.8 and 6.1.1.4'
O O 0.0106 0.0060 'International Tables Vol C Tables 4.2.6.8 and 6.1.1.4'
Ni Ni 0.3393 1.1124 'International Tables Vol C Tables 4.2.6.8 and 6.1.1.4'

loop_
_geom_angle_atom_site_label_1
_geom_angle_atom_site_label_2
_geom_angle_atom_site_label_3
_geom_angle
_geom_angle_site_symmetry_1
_geom_angle_site_symmetry_3
_geom_angle_publ_flag
C7 C8 C9 106.0(8) . . ?
C7 C8 H8A 110.5 . . ?
C9 C8 H8A 110.5 . . ?
C7 C8 H8B 110.5 . . ?
C9 C8 H8B 110.5 . . ?
H8A C8 H8B 108.7 . . ?
C6 C7 C8 107.4(11) . . ?
C6 C7 H7A 110.2 . . ?
C8 C7 H7A 110.2 . . ?
C6 C7 H7B 110.2 . . ?
C8 C7 H7B 110.2 . . ?
H7A C7 H7B 108.5 . . ?
O3 C6 O4 111(2) . . ?
O3 C6 C7 119.8(19) . . ?
O4 C6 C7 127(2) . . ?
C10 C9 C11 115.3(14) . . ?
C10 C9 C8 128.7(17) . . ?
C11 C9 C8 104.7(11) . . ?
C9 C10 C11 124.7(16) . 2_566 ?
C9 C10 H10 117.6 . . ?
C11 C10 H10 117.6 2_566 . ?
C9 C11 C10 118.0(13) . 2_566 ?
C9 C11 H11 121.0 . . ?
C10 C11 H11 121.0 2_566 . ?
C7' O7 C9' 110.0(8) . . ?
O7 C7' C6' 118.4(12) . . ?
O7 C7' H7'1 107.7 . . ?
C6' C7' H7'1 107.7 . . ?
O7 C7' H7'2 107.7 . . ?
C6' C7' H7'2 107.7 . . ?
H7'1 C7' H7'2 107.1 . . ?
O4' C6' O3' 139(2) . . ?
O4' C6' C7' 105(2) . . ?
O3' C6' C7' 114.9(18) . . ?
C11' C9' C10' 119.2(13) . . ?
C11' C9' O7 128.8(11) . . ?
C10' C9' O7 105.5(12) . . ?
C11' C10' C9' 115.9(15) 2_566 . ?
C11' C10' H10' 122.0 2_566 . ?
C9' C10' H10' 122.0 . . ?
C10' C11' C9' 124.2(15) 2_566 . ?
C10' C11' H11' 117.9 2_566 . ?
C9' C11' H11' 117.9 . . ?
N1 C1 C2 123.68(19) . . ?
N1 C1 H1 118.2 . . ?
C2 C1 H1 118.2 . . ?
C1 C2 C3 120.15(19) . . ?
C1 C2 H2 119.9 . . ?
C3 C2 H2 119.9 . . ?
C2 C3 C4 116.10(18) . . ?
C2 C3 C3 122.0(2) . 2_656 ?
C4 C3 C3 121.9(2) . 2_656 ?
C5 C4 C3 120.2(2) . . ?
C5 C4 H4 119.9 . . ?
C3 C4 H4 119.9 . . ?
N1 C5 C4 123.5(2) . . ?
N1 C5 H5 118.2 . . ?
C4 C5 H5 118.2 . . ?
C1 N1 C5 116.40(17) . . ?
C1 N1 Ni1 122.30(13) . . ?
C5 N1 Ni1 121.01(14) . . ?
O6 Ni1 O6 180.0 2 . ?
O6 Ni1 O5 91.35(6) 2 2 ?
O6 Ni1 O5 88.65(6) . 2 ?
O6 Ni1 O5 88.65(6) 2 . ?
O6 Ni1 O5 91.35(6) . . ?
O5 Ni1 O5 180.0 2 . ?
O6 Ni1 N1 91.77(6) 2 2 ?
O6 Ni1 N1 88.23(6) . 2 ?
O5 Ni1 N1 91.13(6) 2 2 ?
O5 Ni1 N1 88.87(6) . 2 ?
O6 Ni1 N1 88.23(6) 2 . ?
O6 Ni1 N1 91.77(6) . . ?
O5 Ni1 N1 88.87(6) 2 . ?
O5 Ni1 N1 91.13(6) . . ?
N1 Ni1 N1 180.0 2 . ?
Ni1 O5 H2W 115.1 . . ?
Ni1 O5 H1W 109.2 . . ?
H2W O5 H1W 111.8 . . ?
Ni1 O6 H3W 117.3 . . ?
Ni1 O6 H4W 127.1 . . ?
H3W O6 H4W 109.8 . . ?

loop_
_geom_bond_atom_site_label_1
_geom_bond_atom_site_label_2
_geom_bond_distance
_geom_bond_site_symmetry_2
_geom_bond_publ_flag
C8 C7 1.503(8) . ?
C8 C9 1.511(10) . ?
C8 H8A 0.9700 . ?
C8 H8B 0.9700 . ?
C7 C6 1.48(2) . ?
C7 H7A 0.9700 . ?
C7 H7B 0.9700 . ?
C6 O3 1.26(4) . ?
C6 O4 1.36(3) . ?
C9 C10 1.22(3) . ?
C9 C11 1.359(16) . ?
C10 C11 1.51(2) 2_566 ?
C10 H10 0.9300 . ?
C11 C10 1.51(2) 2_566 ?
C11 H11 0.9300 . ?
O7 C7' 1.330(9) . ?
O7 C9' 1.588(11) . ?
C7' C6' 1.57(2) . ?
C7' H7'1 0.9700 . ?
C7' H7'2 0.9700 . ?
C6' O4' 1.14(4) . ?
C6' O3' 1.26(4) . ?
C9' C11' 1.373(15) . ?
C9' C10' 1.57(2) . ?
C10' C11' 1.25(2) 2_566 ?
C10' H10' 0.9300 . ?
C11' C10' 1.25(2) 2_566 ?
C11' H11' 0.9300 . ?
C1 N1 1.331(3) . ?
C1 C2 1.378(3) . ?
C1 H1 0.9300 . ?
C2 C3 1.383(3) . ?
C2 H2 0.9300 . ?
C3 C4 1.388(3) . ?
C3 C3 1.479(4) 2_656 ?
C4 C5 1.377(3) . ?
C4 H4 0.9300 . ?
C5 N1 1.334(3) . ?
C5 H5 0.9300 . ?
N1 Ni1 2.0941(16) . ?
Ni1 O6 2.0579(14) 2 ?
Ni1 O6 2.0579(14) . ?
Ni1 O5 2.0698(14) 2 ?
Ni1 O5 2.0698(14) . ?
Ni1 N1 2.0940(16) 2 ?
O5 H2W 0.8250 . ?
O5 H1W 0.8248 . ?
O6 H3W 0.8358 . ?
O6 H4W 0.8286 . ?

loop_
_geom_hbond_atom_site_label_D
_geom_hbond_atom_site_label_H
_geom_hbond_atom_site_label_A
_geom_hbond_distance_DH
_geom_hbond_distance_HA
_geom_hbond_distance_DA
_geom_hbond_angle_DHA
_geom_hbond_site_symmetry_A
_geom_hbond_publ_flag
O6 H4W O4' 0.83 2.03 2.84(2) 166.7 2_666 yes
O6 H4W O4 0.83 1.89 2.69(2) 160.9 2_666 yes
O6 H3W O4' 0.84 1.93 2.75(2) 170.2 1_454 yes
O6 H3W O4 0.84 1.78 2.62(2) 174.2 1_454 yes
O5 H1W O3' 0.82 2.01 2.79(2) 158.7 2_656 yes
O5 H1W O3 0.82 1.84 2.65(2) 166.1 2_656 yes
O5 H2W O3 0.82 2.00 2.79(2) 161.8 1_554 yes
O5 H2W O3' 0.82 1.85 2.65(2) 165.2 1_554 yes

loop_
_geom_torsion_atom_site_label_1
_geom_torsion_atom_site_label_2
_geom_torsion_atom_site_label_3
_geom_torsion_atom_site_label_4
_geom_torsion
_geom_torsion_site_symmetry_1
_geom_torsion_site_symmetry_2
_geom_torsion_site_symmetry_3
_geom_torsion_site_symmetry_4
_geom_torsion_publ_flag
C9 C8 C7 C6 161.0(13) . . . . ?
C8 C7 C6 O3 -110(2) . . . . ?
C8 C7 C6 O4 89(3) . . . . ?
C7 C8 C9 C10 41(2) . . . . ?
C7 C8 C9 C11 -178.2(9) . . . . ?
C11 C9 C10 C11 17(2) . . . 2_566 ?
C8 C9 C10 C11 154.1(13) . . . 2_566 ?
C10 C9 C11 C10 -15(2) . . . 2_566 ?
C8 C9 C11 C10 -162.3(12) . . . 2_566 ?
C9' O7 C7' C6' -174.4(13) . . . . ?
O7 C7' C6' O4' 140(2) . . . . ?
O7 C7' C6' O3' -27(3) . . . . ?
C7' O7 C9' C11' 123.2(14) . . . . ?
C7' O7 C9' C10' -86.0(13) . . . . ?
C11' C9' C10' C11' -9(2) . . . 2_566 ?
O7 C9' C10' C11' -163.4(13) . . . 2_566 ?
C10' C9' C11' C10' 10(3) . . . 2_566 ?
O7 C9' C11' C10' 157.4(14) . . . 2_566 ?
N1 C1 C2 C3 0.25(19) . . . . ?
C1 C2 C3 C4 -0.7(3) . . . . ?
C1 C2 C3 C3 179.0(2) . . . 2_656 ?
C2 C3 C4 C5 0.5(4) . . . . ?
C3 C3 C4 C5 -179.2(3) 2_656 . . . ?
C3 C4 C5 N1 0.2(4) . . . . ?
C2 C1 N1 C5 0.44(19) . . . . ?
C2 C1 N1 Ni1 -173.43(13) . . . . ?
C4 C5 N1 C1 -0.7(3) . . . . ?
C4 C5 N1 Ni1 173.3(2) . . . . ?
C1 N1 Ni1 O6 127.76(13) . . . 2 ?
C5 N1 Ni1 O6 -45.83(18) . . . 2 ?
C1 N1 Ni1 O6 -52.24(13) . . . . ?
C5 N1 Ni1 O6 134.17(18) . . . . ?
C1 N1 Ni1 O5 -140.86(12) . . . 2 ?
C5 N1 Ni1 O5 45.55(18) . . . 2 ?
C1 N1 Ni1 O5 39.14(12) . . . . ?
C5 N1 Ni1 O5 -134.45(18) . . . . ?
C1 N1 Ni1 N1 -123(5) . . . 2 ?
C5 N1 Ni1 N1 64(5) . . . 2 ?
